data_8102249
loop_
_publ_author_name
'J\'an Vanco'
'Jarom\'ir Marek'

_publ_contact_author
;
  J\'an Van\<co
;
_publ_section_title
;
 Crystal structure of
 {bis[bis(N-salicylidene-\kO-\b-alaninato-\kN:\kO')-cobaltate(III)]-trans-&#x00B5;-[tetraaquacobalt(III)-
 \k2O,O'] ethanolate- ethanol- water (1:0.5:3.5),
 [(Co(H2O)4)(Co(C10H9NO3)2)2][C2H5O] &#x00B7; 0.5C2H5OH &#x00B7; 3.5H2O
;
_journal_issue 3
_journal_name_full 'Zeitschrift f\"ur Kristallographie - New Crystal Structures'
_journal_page_first 197
_journal_volume 223
_journal_year 2008
_chemical_formula_moiety '(C40 H44 Co3 N4 O16), 1.5(C2 H5.33 O), 3.5 (H2 O) '
_chemical_formula_sum 'C43 H52.5 Co3 N4 O21'
_chemical_formula_weight 1138.18
_chemical_name_systematic
; 
{[Bis(N-salicylidene-\kO-\b-alaninato-\kN:\kO')cobaltate(III)]
-trans-\m-tetraaquacobalt(II)-\k^2^O,O'} 
ethanol-water solvate (1.5/3.5) 
;
_space_group_IT_number 15
_symmetry_cell_setting monoclinic
_symmetry_space_group_name_Hall '-C 2yc'
_symmetry_space_group_name_H-M 'C 1 2/c 1'
_atom_sites_solution_hydrogens geom
_atom_sites_solution_primary direct
_atom_sites_solution_secondary difmap
_audit_creation_method SHELXL-97
_cell_angle_alpha 90.00
_cell_angle_beta 102.43(2)
_cell_angle_gamma 90.00
_cell_formula_units_Z 4
_cell_length_a 37.207(2)
_cell_length_b 9.5043(5)
_cell_length_c 13.5949(9)
_cell_measurement_reflns_used 3428
_cell_measurement_temperature 120(2)
_cell_measurement_theta_max 26.598
_cell_measurement_theta_min 2.8445
_cell_volume 4694.8(6)
_computing_cell_refinement 'CrysAlis RED (Oxford Diffraction)'
_computing_data_collection 'CrysAlis CCD (Oxford Diffraction)'
_computing_data_reduction 'CrysAlis RED (Oxford Diffraction)'
_computing_molecular_graphics 'ORTEP-III (Johnson & Burnett, 1996)'
_computing_publication_material 'SHELXL-97 (Sheldrick, 1997)'
_computing_structure_refinement 'SHELXL-97 (Sheldrick, 1997)'
_computing_structure_solution 'SHELXS-97 (Sheldrick, 1990)'
_diffrn_ambient_temperature 120(2)
_diffrn_detector_area_resol_mean 8.3611
_diffrn_measured_fraction_theta_full 0.992
_diffrn_measured_fraction_theta_max 0.992
_diffrn_measurement_device_type 'Kuma KM4 + CCD'
_diffrn_measurement_method 'rotation method, \w--scan'
_diffrn_radiation_monochromator 'Enhance (Oxford Diffraction)'
_diffrn_radiation_source 'fine-focus sealed tube'
_diffrn_radiation_type MoK\a
_diffrn_radiation_wavelength 0.71073
_diffrn_reflns_av_R_equivalents 0.0597
_diffrn_reflns_av_sigmaI/netI 0.0516
_diffrn_reflns_limit_h_max 42
_diffrn_reflns_limit_h_min -44
_diffrn_reflns_limit_k_max 11
_diffrn_reflns_limit_k_min -11
_diffrn_reflns_limit_l_max 16
_diffrn_reflns_limit_l_min -8
_diffrn_reflns_number 12339
_diffrn_reflns_theta_full 25.00
_diffrn_reflns_theta_max 25.00
_diffrn_reflns_theta_min 2.72
_diffrn_standards_number 0
_exptl_absorpt_coefficient_mu 1.135
_exptl_absorpt_correction_T_max 1.00000
_exptl_absorpt_correction_T_min 0.86596
_exptl_absorpt_correction_type multi-scan
_exptl_absorpt_process_details
;
CrysAlis RED, Oxford Diffraction Ltd.,
Version 1.171.31.7 (release 18-10-2006 CrysAlis171 .NET)
(compiled Oct 18 2006,16:28:17)
Empirical absorption correction using spherical harmonics,
 implemented in SCALE3 ABSPACK scaling algorithm.
;
_exptl_crystal_colour red
_exptl_crystal_density_diffrn 1.610
_exptl_crystal_density_method 'not measured'
_exptl_crystal_description prism
_exptl_crystal_F_000 2350
_exptl_crystal_size_max 0.40
_exptl_crystal_size_mid 0.35
_exptl_crystal_size_min 0.30
_refine_diff_density_max 0.490
_refine_diff_density_min -0.428
_refine_diff_density_rms 0.068
_refine_ls_extinction_method none
_refine_ls_goodness_of_fit_ref 0.990
_refine_ls_hydrogen_treatment mixed
_refine_ls_matrix_type full
_refine_ls_number_parameters 378
_refine_ls_number_reflns 4105
_refine_ls_number_restraints 54
_refine_ls_restrained_S_all 1.002
_refine_ls_R_factor_all 0.0409
_refine_ls_R_factor_gt 0.0339
_refine_ls_shift/su_max 0.000
_refine_ls_shift/su_mean 0.000
_refine_ls_structure_factor_coef Fsqd
_refine_ls_weighting_details 'calc w=1/[\s^2^(Fo^2^)+(0.0400P)^2^+5.0000P] where P=(Fo^2^+2Fc^2^)/3'
_refine_ls_weighting_scheme calc
_refine_ls_wR_factor_gt 0.0797
_refine_ls_wR_factor_ref 0.0825
_reflns_number_gt 3486
_reflns_number_total 4105
_reflns_threshold_expression >2sigma(I)
_cod_data_source_file 1267-2206.cff
_cod_data_source_block jm
_cod_depositor_comments
;
The following automatic conversions were performed:
'_symmetry_cell_setting' value 'Monoclinic' changed to 'monoclinic'
according to '/home/saulius/struct/CIF-dictionaries/cif_core.dic'
dictionary named 'cif_core.dic' version 2.4.1 from 2010-06-29.

Automatic conversion script
Id: cif_fix_enum 1555 2011-01-17 13:19:09Z saulius 

The following automatic conversions were performed:
'_publ_contact_autor' tag replaced with
'_publ_contact_author'.

'_atom_site_symetry_multiplicity' tag
replaced with '_atom_site_symmetry_multiplicity'.

Automatic conversion script
Id: cif_correct_tags 1440 2010-10-19 06:21:57Z saulius 
;
_cod_original_sg_symbol_H-M 'C 2/c'
_cod_original_formula_sum 'C43 H52.50 Co3 N4 O21'
_cod_database_code 8102249

loop_
_symmetry_equiv_pos_as_xyz
'x, y, z'
'-x, y, -z+1/2'
'x+1/2, y+1/2, z'
'-x+1/2, y+1/2, -z+1/2'
'-x, -y, -z'
'x, -y, z-1/2'
'-x+1/2, -y+1/2, -z'
'x+1/2, -y+1/2, z-1/2'

loop_
_atom_site_label
_atom_site_type_symbol
_atom_site_fract_x
_atom_site_fract_y
_atom_site_fract_z
_atom_site_U_iso_or_equiv
_atom_site_adp_type
_atom_site_occupancy
_atom_site_symmetry_multiplicity
_atom_site_calc_flag
_atom_site_refinement_flags
_atom_site_disorder_assembly
_atom_site_disorder_group
Co1 Co 0.0000 0.60329(5) 0.2500 0.01351(12) Uani 1 2 d S . .
Co2 Co 0.107320(9) 0.27921(4) 0.17666(2) 0.01272(10) Uani 1 1 d . . .
O1 O 0.13913(5) 0.38147(17) 0.27788(12) 0.0165(4) Uani 1 1 d . . .
O2 O 0.07726(5) 0.19032(19) 0.06147(12) 0.0180(4) Uani 1 1 d . . .
O3 O 0.04299(5) 0.02848(19) -0.02887(12) 0.0191(4) Uani 1 1 d . . .
O4 O 0.14281(4) 0.13719(17) 0.18757(12) 0.0164(4) Uani 1 1 d . . .
O5 O 0.06786(4) 0.41543(17) 0.17751(12) 0.0158(4) Uani 1 1 d . . .
O6 O 0.03362(4) 0.60716(17) 0.14176(12) 0.0160(4) Uani 1 1 d . . .
O7 O 0.03335(5) 0.44836(18) 0.33135(12) 0.0171(4) Uani 1 1 d D . .
O8 O 0.03631(6) 0.7570(2) 0.32263(14) 0.0296(5) Uani 1 1 d D . .
O9 O 0.01278(5) 0.24013(19) 0.44804(13) 0.0191(4) Uani 1 1 d D . .
C1 C 0.15559(7) 0.3211(3) 0.36380(18) 0.0169(5) Uani 1 1 d . . .
C2 C 0.19091(7) 0.3660(3) 0.4115(2) 0.0206(6) Uani 1 1 d . . .
H2 H 0.2036 0.4315 0.3785 0.025 Uiso 1 1 calc R . .
C3 C 0.20763(7) 0.3161(3) 0.5059(2) 0.0254(6) Uani 1 1 d . . .
H3 H 0.2314 0.3493 0.5376 0.030 Uiso 1 1 calc R . .
C4 C 0.18995(8) 0.2179(3) 0.5549(2) 0.0284(7) Uani 1 1 d . . .
H4 H 0.2014 0.1847 0.6200 0.034 Uiso 1 1 calc R . .
C5 C 0.15575(7) 0.1696(3) 0.5083(2) 0.0234(6) Uani 1 1 d . . .
H5 H 0.1436 0.1028 0.5419 0.028 Uiso 1 1 calc R . .
C6 C 0.13833(7) 0.2169(3) 0.41202(18) 0.0176(5) Uani 1 1 d . . .
C7 C 0.10271(7) 0.1608(3) 0.36559(18) 0.0154(5) Uani 1 1 d . . .
H7 H 0.0901 0.1084 0.4072 0.019 Uiso 1 1 calc R . .
N8 N 0.08665(5) 0.1760(2) 0.27278(14) 0.0126(4) Uani 1 1 d . . .
C9 C 0.05105(6) 0.1078(3) 0.23552(17) 0.0145(5) Uani 1 1 d . . .
H9A H 0.0321 0.1802 0.2112 0.017 Uiso 1 1 calc R . .
H9B H 0.0437 0.0557 0.2912 0.017 Uiso 1 1 calc R . .
C10 C 0.05306(7) 0.0064(3) 0.15002(17) 0.0174(5) Uani 1 1 d . . .
H10A H 0.0738 -0.0594 0.1728 0.021 Uiso 1 1 calc R . .
H10B H 0.0301 -0.0499 0.1345 0.021 Uiso 1 1 calc R . .
C11 C 0.05808(6) 0.0785(3) 0.05521(18) 0.0155(5) Uani 1 1 d . . .
C12 C 0.17704(7) 0.1644(3) 0.18119(18) 0.0160(5) Uani 1 1 d . . .
C13 C 0.20518(7) 0.0735(3) 0.23004(19) 0.0216(6) Uani 1 1 d . . .
H13 H 0.1993 -0.0016 0.2699 0.026 Uiso 1 1 calc R . .
C14 C 0.24105(8) 0.0917(3) 0.2210(2) 0.0269(6) Uani 1 1 d . . .
H14 H 0.2596 0.0294 0.2552 0.032 Uiso 1 1 calc R . .
C15 C 0.25059(7) 0.2002(3) 0.1624(2) 0.0282(7) Uani 1 1 d . . .
H15 H 0.2753 0.2110 0.1555 0.034 Uiso 1 1 calc R . .
C16 C 0.22392(7) 0.2907(3) 0.1150(2) 0.0255(6) Uani 1 1 d . . .
H16 H 0.2303 0.3645 0.0749 0.031 Uiso 1 1 calc R . .
C17 C 0.18698(7) 0.2768(3) 0.12447(19) 0.0183(6) Uani 1 1 d . . .
C18 C 0.16019(7) 0.3728(3) 0.0709(2) 0.0202(6) Uani 1 1 d . . .
H18 H 0.1678 0.4344 0.0242 0.024 Uiso 1 1 calc R . .
N19 N 0.12693(6) 0.3826(2) 0.08033(15) 0.0160(5) Uani 1 1 d . . .
C20 C 0.10151(7) 0.4752(3) 0.01261(19) 0.0194(6) Uani 1 1 d . . .
H20A H 0.0809 0.4187 -0.0262 0.023 Uiso 1 1 calc R . .
H20B H 0.1145 0.5193 -0.0358 0.023 Uiso 1 1 calc R . .
C21 C 0.08628(7) 0.5892(3) 0.06987(19) 0.0186(6) Uani 1 1 d . . .
H21A H 0.1070 0.6388 0.1141 0.022 Uiso 1 1 calc R . .
H21B H 0.0728 0.6586 0.0212 0.022 Uiso 1 1 calc R . .
C22 C 0.06068(7) 0.5339(3) 0.13338(17) 0.0150(5) Uani 1 1 d . . .
O33 O 0.10417(14) 0.6840(6) 0.3029(4) 0.0426(13) Uani 0.55 1 d PU A 1
C35 C 0.14199(13) 0.7221(4) 0.3253(3) 0.0363(9) Uani 0.75 1 d PU A 1
C36 C 0.14538(10) 0.8576(4) 0.3741(3) 0.0241(8) Uani 0.75 1 d PU A 1
H36A H 0.1712 0.8743 0.4066 0.039(12) Uiso 0.75 1 calc PR A 1
H36B H 0.1303 0.8593 0.4250 0.050(13) Uiso 0.75 1 calc PR A 1
H36C H 0.1370 0.9311 0.3239 0.067(16) Uiso 0.75 1 calc PR A 1
O33A O 0.11337(15) 0.6418(6) 0.3075(5) 0.0181(13) Uani 0.38 1 d PU B 2
O34A O 0.15807(13) 0.6469(5) 0.3021(4) 0.0371(11) Uani 0.45 1 d PU B 2
O35A O 0.1024(4) 0.8188(16) 0.3521(11) 0.020(3) Uani 0.12 1 d PU C 2
H7V H 0.0490(9) 0.412(4) 0.291(2) 0.075(9) Uiso 1 1 d D . .
H7W H 0.0254(10) 0.367(3) 0.360(3) 0.075(9) Uiso 1 1 d D . .
H8V H 0.0354(11) 0.810(4) 0.381(2) 0.085(11) Uiso 1 1 d D . .
H8W H 0.0617(4) 0.749(5) 0.325(3) 0.085(11) Uiso 1 1 d D . .
H9V H 0.0126(9) 0.279(3) 0.5114(13) 0.048(7) Uiso 1 1 d D . .
H9W H 0.0241(8) 0.1513(19) 0.462(2) 0.048(7) Uiso 1 1 d D . .

loop_
_atom_site_aniso_label
_atom_site_aniso_U_11
_atom_site_aniso_U_22
_atom_site_aniso_U_33
_atom_site_aniso_U_23
_atom_site_aniso_U_13
_atom_site_aniso_U_12
Co1 0.0208(3) 0.0091(2) 0.0102(2) 0.000 0.00239(19) 0.000
Co2 0.01421(18) 0.01186(19) 0.01274(18) 0.00311(13) 0.00436(13) -0.00020(13)
O1 0.0184(9) 0.0135(9) 0.0169(9) 0.0011(7) 0.0019(7) -0.0015(7)
O2 0.0192(9) 0.0225(10) 0.0123(8) 0.0027(7) 0.0035(7) -0.0043(8)
O3 0.0247(10) 0.0195(10) 0.0134(9) -0.0032(8) 0.0050(7) -0.0008(8)
O4 0.0174(9) 0.0136(9) 0.0195(9) 0.0017(7) 0.0066(7) 0.0016(7)
O5 0.0175(9) 0.0138(9) 0.0171(9) 0.0050(7) 0.0059(7) 0.0014(7)
O6 0.0167(9) 0.0151(9) 0.0160(9) 0.0032(7) 0.0030(7) 0.0031(7)
O7 0.0225(10) 0.0139(9) 0.0147(9) 0.0032(7) 0.0040(7) 0.0010(7)
O8 0.0497(13) 0.0205(11) 0.0179(10) -0.0052(8) 0.0057(9) -0.0153(9)
O9 0.0241(10) 0.0160(10) 0.0168(9) 0.0015(8) 0.0037(8) -0.0023(8)
C1 0.0188(13) 0.0156(13) 0.0178(13) -0.0037(11) 0.0072(11) 0.0042(10)
C2 0.0178(13) 0.0190(14) 0.0262(14) -0.0078(11) 0.0072(11) 0.0007(10)
C3 0.0174(14) 0.0256(16) 0.0296(15) -0.0090(13) -0.0027(12) 0.0055(11)
C4 0.0309(16) 0.0285(17) 0.0210(14) 0.0001(13) -0.0050(12) 0.0089(13)
C5 0.0287(15) 0.0210(15) 0.0200(14) 0.0013(12) 0.0041(12) 0.0042(12)
C6 0.0193(13) 0.0170(14) 0.0167(13) 0.0004(11) 0.0043(11) 0.0037(10)
C7 0.0206(13) 0.0125(13) 0.0146(12) 0.0025(10) 0.0067(10) 0.0019(10)
N8 0.0161(10) 0.0086(10) 0.0139(10) -0.0004(8) 0.0045(8) 0.0015(8)
C9 0.0168(13) 0.0148(13) 0.0132(12) 0.0029(10) 0.0060(10) -0.0023(10)
C10 0.0233(14) 0.0144(13) 0.0144(12) 0.0000(10) 0.0038(11) -0.0037(10)
C11 0.0141(12) 0.0172(14) 0.0166(13) 0.0004(11) 0.0064(10) 0.0055(10)
C12 0.0180(13) 0.0161(13) 0.0147(12) -0.0057(11) 0.0048(10) 0.0003(10)
C13 0.0262(15) 0.0186(15) 0.0209(14) 0.0020(11) 0.0069(11) 0.0055(11)
C14 0.0220(15) 0.0278(16) 0.0297(15) -0.0018(13) 0.0026(12) 0.0080(12)
C15 0.0168(14) 0.0265(16) 0.0426(17) -0.0021(14) 0.0093(13) 0.0011(11)
C16 0.0218(14) 0.0208(15) 0.0360(16) 0.0006(13) 0.0112(12) -0.0016(11)
C17 0.0178(13) 0.0150(13) 0.0233(14) -0.0001(11) 0.0067(11) 0.0006(10)
C18 0.0238(14) 0.0156(14) 0.0238(14) 0.0049(11) 0.0107(11) -0.0030(11)
N19 0.0188(11) 0.0125(11) 0.0171(11) 0.0040(9) 0.0047(9) 0.0003(8)
C20 0.0205(14) 0.0204(14) 0.0191(13) 0.0100(11) 0.0086(11) 0.0033(11)
C21 0.0181(13) 0.0159(14) 0.0220(13) 0.0083(11) 0.0048(11) 0.0012(10)
C22 0.0172(13) 0.0132(13) 0.0130(12) 0.0009(10) -0.0004(10) -0.0033(10)
O33 0.0453(17) 0.0429(18) 0.0395(16) -0.0002(13) 0.0090(13) -0.0067(13)
C35 0.061(2) 0.0241(19) 0.0226(18) -0.0019(16) 0.0056(17) -0.0106(18)
C36 0.0286(13) 0.0202(13) 0.0233(13) -0.0006(11) 0.0049(11) -0.0002(11)
O33A 0.0173(18) 0.0177(18) 0.0193(17) 0.0007(13) 0.0041(13) 0.0031(13)
O34A 0.0340(14) 0.0367(14) 0.0405(14) -0.0020(10) 0.0079(10) -0.0016(10)
O35A 0.020(3) 0.020(3) 0.021(3) 0.0005(15) 0.0041(16) -0.0001(15)

loop_
_atom_type_symbol
_atom_type_description
_atom_type_scat_dispersion_real
_atom_type_scat_dispersion_imag
_atom_type_scat_source
C C 0.0033 0.0016 'International Tables Vol C Tables 4.2.6.8 and 6.1.1.4'
H H 0.0000 0.0000 'International Tables Vol C Tables 4.2.6.8 and 6.1.1.4'
N N 0.0061 0.0033 'International Tables Vol C Tables 4.2.6.8 and 6.1.1.4'
O O 0.0106 0.0060 'International Tables Vol C Tables 4.2.6.8 and 6.1.1.4'
Co Co 0.3494 0.9721 'International Tables Vol C Tables 4.2.6.8 and 6.1.1.4'

loop_
_geom_angle_atom_site_label_1
_geom_angle_atom_site_label_2
_geom_angle_atom_site_label_3
_geom_angle
_geom_angle_site_symmetry_1
_geom_angle_site_symmetry_3
_geom_angle_publ_flag
O7 Co1 O7 90.06(10) 2 . ?
O7 Co1 O8 175.09(7) 2 . ?
O7 Co1 O8 89.59(8) . . ?
O7 Co1 O8 89.59(8) 2 2 ?
O7 Co1 O8 175.09(7) . 2 ?
O8 Co1 O8 91.19(12) . 2 ?
O7 Co1 O6 90.44(6) 2 2 ?
O7 Co1 O6 90.96(6) . 2 ?
O8 Co1 O6 94.46(7) . 2 ?
O8 Co1 O6 84.15(7) 2 2 ?
O7 Co1 O6 90.96(6) 2 . ?
O7 Co1 O6 90.44(6) . . ?
O8 Co1 O6 84.15(7) . . ?
O8 Co1 O6 94.46(7) 2 . ?
O6 Co1 O6 178.02(9) 2 . ?
O4 Co2 O1 89.58(7) . . ?
O4 Co2 N19 93.36(8) . . ?
O1 Co2 N19 87.85(8) . . ?
O4 Co2 O2 91.41(8) . . ?
O1 Co2 O2 172.55(7) . . ?
N19 Co2 O2 84.73(8) . . ?
O4 Co2 N8 87.52(8) . . ?
O1 Co2 N8 92.70(8) . . ?
N19 Co2 N8 178.97(9) . . ?
O2 Co2 N8 94.71(8) . . ?
O4 Co2 O5 173.11(7) . . ?
O1 Co2 O5 90.49(7) . . ?
N19 Co2 O5 93.53(8) . . ?
O2 Co2 O5 89.42(7) . . ?
N8 Co2 O5 85.60(7) . . ?
C1 O1 Co2 121.26(16) . . ?
C11 O2 Co2 130.07(16) . . ?
C12 O4 Co2 121.83(16) . . ?
C22 O5 Co2 131.40(15) . . ?
C22 O6 Co1 131.22(15) . . ?
Co1 O7 H7V 109(2) . . ?
Co1 O7 H7W 126(2) . . ?
H7V O7 H7W 104(3) . . ?
Co1 O8 H8V 129(3) . . ?
Co1 O8 H8W 120(3) . . ?
H8V O8 H8W 103(4) . . ?
H9V O9 H9W 105(3) . . ?
O1 C1 C2 119.0(2) . . ?
O1 C1 C6 122.7(2) . . ?
C2 C1 C6 118.2(2) . . ?
C3 C2 C1 121.0(3) . . ?
C3 C2 H2 119.5 . . ?
C1 C2 H2 119.5 . . ?
C2 C3 C4 120.6(3) . . ?
C2 C3 H3 119.7 . . ?
C4 C3 H3 119.7 . . ?
C5 C4 C3 119.4(3) . . ?
C5 C4 H4 120.3 . . ?
C3 C4 H4 120.3 . . ?
C4 C5 C6 121.3(3) . . ?
C4 C5 H5 119.4 . . ?
C6 C5 H5 119.4 . . ?
C5 C6 C1 119.4(2) . . ?
C5 C6 C7 119.1(2) . . ?
C1 C6 C7 121.5(2) . . ?
N8 C7 C6 125.4(2) . . ?
N8 C7 H7 117.3 . . ?
C6 C7 H7 117.3 . . ?
C7 N8 C9 119.1(2) . . ?
C7 N8 Co2 123.80(17) . . ?
C9 N8 Co2 117.10(15) . . ?
N8 C9 C10 110.78(19) . . ?
N8 C9 H9A 109.5 . . ?
C10 C9 H9A 109.5 . . ?
N8 C9 H9B 109.5 . . ?
C10 C9 H9B 109.5 . . ?
H9A C9 H9B 108.1 . . ?
C11 C10 C9 113.6(2) . . ?
C11 C10 H10A 108.8 . . ?
C9 C10 H10A 108.8 . . ?
C11 C10 H10B 108.8 . . ?
C9 C10 H10B 108.8 . . ?
H10A C10 H10B 107.7 . . ?
O3 C11 O2 120.8(2) . . ?
O3 C11 C10 119.6(2) . . ?
O2 C11 C10 119.6(2) . . ?
O4 C12 C13 118.6(2) . . ?
O4 C12 C17 123.6(2) . . ?
C13 C12 C17 117.8(2) . . ?
C14 C13 C12 121.1(2) . . ?
C14 C13 H13 119.4 . . ?
C12 C13 H13 119.4 . . ?
C13 C14 C15 120.9(3) . . ?
C13 C14 H14 119.5 . . ?
C15 C14 H14 119.5 . . ?
C16 C15 C14 119.1(3) . . ?
C16 C15 H15 120.4 . . ?
C14 C15 H15 120.4 . . ?
C15 C16 C17 121.4(3) . . ?
C15 C16 H16 119.3 . . ?
C17 C16 H16 119.3 . . ?
C12 C17 C16 119.6(2) . . ?
C12 C17 C18 121.7(2) . . ?
C16 C17 C18 118.6(2) . . ?
N19 C18 C17 125.5(2) . . ?
N19 C18 H18 117.2 . . ?
C17 C18 H18 117.2 . . ?
C18 N19 C20 119.4(2) . . ?
C18 N19 Co2 123.75(18) . . ?
C20 N19 Co2 116.84(15) . . ?
N19 C20 C21 111.7(2) . . ?
N19 C20 H20A 109.3 . . ?
C21 C20 H20A 109.3 . . ?
N19 C20 H20B 109.3 . . ?
C21 C20 H20B 109.3 . . ?
H20A C20 H20B 107.9 . . ?
C22 C21 C20 113.4(2) . . ?
C22 C21 H21A 108.9 . . ?
C20 C21 H21A 108.9 . . ?
C22 C21 H21B 108.9 . . ?
C20 C21 H21B 108.9 . . ?
H21A C21 H21B 107.7 . . ?
O6 C22 O5 122.7(2) . . ?
O6 C22 C21 118.5(2) . . ?
O5 C22 C21 118.8(2) . . ?
O33 C35 C36 108.1(4) . . ?

loop_
_geom_bond_atom_site_label_1
_geom_bond_atom_site_label_2
_geom_bond_distance
_geom_bond_site_symmetry_2
_geom_bond_publ_flag
Co1 O7 2.0834(17) 2 ?
Co1 O7 2.0834(17) . ?
Co1 O8 2.088(2) . ?
Co1 O8 2.088(2) 2 ?
Co1 O6 2.1269(16) 2 ?
Co1 O6 2.1269(16) . ?
Co2 O4 1.8716(16) . ?
Co2 O1 1.8810(17) . ?
Co2 N19 1.904(2) . ?
Co2 O2 1.9138(17) . ?
Co2 N8 1.9221(19) . ?
Co2 O5 1.9594(16) . ?
O1 C1 1.327(3) . ?
O2 C11 1.273(3) . ?
O3 C11 1.254(3) . ?
O4 C12 1.321(3) . ?
O5 C22 1.277(3) . ?
O6 C22 1.249(3) . ?
O7 H7V 0.95(3) . ?
O7 H7W 0.94(3) . ?
O8 H8V 0.95(3) . ?
O8 H8W 0.941(10) . ?
O9 H9V 0.937(10) . ?
O9 H9W 0.944(10) . ?
C1 C2 1.401(4) . ?
C1 C6 1.415(4) . ?
C2 C3 1.384(4) . ?
C2 H2 0.9500 . ?
C3 C4 1.391(4) . ?
C3 H3 0.9500 . ?
C4 C5 1.373(4) . ?
C4 H4 0.9500 . ?
C5 C6 1.404(4) . ?
C5 H5 0.9500 . ?
C6 C7 1.442(4) . ?
C7 N8 1.283(3) . ?
C7 H7 0.9500 . ?
N8 C9 1.464(3) . ?
C9 C10 1.524(3) . ?
C9 H9A 0.9900 . ?
C9 H9B 0.9900 . ?
C10 C11 1.506(3) . ?
C10 H10A 0.9900 . ?
C10 H10B 0.9900 . ?
C12 C13 1.409(3) . ?
C12 C17 1.413(4) . ?
C13 C14 1.377(4) . ?
C13 H13 0.9500 . ?
C14 C15 1.395(4) . ?
C14 H14 0.9500 . ?
C15 C16 1.365(4) . ?
C15 H15 0.9500 . ?
C16 C17 1.414(4) . ?
C16 H16 0.9500 . ?
C17 C18 1.430(4) . ?
C18 N19 1.275(3) . ?
C18 H18 0.9500 . ?
N19 C20 1.464(3) . ?
C20 C21 1.514(3) . ?
C20 H20A 0.9900 . ?
C20 H20B 0.9900 . ?
C21 C22 1.511(3) . ?
C21 H21A 0.9900 . ?
C21 H21B 0.9900 . ?
O33 C35 1.421(7) . ?
C35 C36 1.441(5) . ?
C36 H36A 0.9800 . ?
C36 H36B 0.9800 . ?
C36 H36C 0.9800 . ?
O33A O34A 1.681(7) . ?

loop_
_geom_hbond_atom_site_label_D
_geom_hbond_atom_site_label_H
_geom_hbond_atom_site_label_A
_geom_hbond_distance_DH
_geom_hbond_distance_HA
_geom_hbond_distance_DA
_geom_hbond_angle_DHA
_geom_hbond_site_symmetry_A
O7 H7V O5 0.942(10) 1.83(2) 2.698(2) 152(4) .
O7 H7W O9 0.940(10) 1.830(15) 2.746(2) 164(4) .
O8 H8V O3 0.940(10) 1.952(19) 2.842(3) 157(4) 6_566
O8 H8W O33 0.941(10) 1.782(19) 2.687(6) 160(4) .
O9 H9V O6 0.937(10) 2.083(17) 2.960(2) 155(3) 6_566
O9 H9W O3 0.944(10) 1.841(11) 2.780(3) 172(3) 6_556
